data_7245790
loop_
_publ_author_name
'Qin, Shu-Qin'
'Xu, Wei'
'Ye, Wen-Cai'
'Jiang, Ren-Wang'

_publ_section_title
;
 Structure determination of liquid molecules by encapsulation in an
 aromatic cavity with hydrogen bonding and enhanced C--H&#x22EF;\p
 interactions
;
_journal_name_full CrystEngComm
_journal_paper_doi 10.1039/D2CE01033J
_journal_year 2022
_chemical_formula_moiety 'C10 H6 O6 S2, C12 H19 N, 2(C H6 N3)'
_chemical_formula_sum 'C24 H37 N7 O6 S2'
_chemical_formula_weight 583.72
_space_group_crystal_system orthorhombic
_space_group_IT_number 61
_space_group_name_Hall '-P 2ac 2ab'
_space_group_name_H-M_alt 'P b c a'
_atom_sites_solution_hydrogens mixed
_atom_sites_solution_primary dual
_audit_creation_date 2021-12-27
_audit_creation_method
;
Olex2 1.3-alpha
(compiled 2020.11.12 svn.r5f609507 for OlexSys, GUI svn.r6408)
;
_audit_update_record
;
2022-05-23 deposited with the CCDC.	2022-11-09 downloaded from the CCDC.
;
_cell_angle_alpha 90
_cell_angle_beta 90
_cell_angle_gamma 90
_cell_formula_units_Z 4
_cell_length_a 13.0691(9)
_cell_length_b 12.2502(9)
_cell_length_c 19.5115(18)
_cell_measurement_reflns_used 3462
_cell_measurement_temperature 150.0(10)
_cell_measurement_theta_max 27.8120
_cell_measurement_theta_min 3.3160
_cell_volume 3123.8(4)
_computing_cell_refinement 'CrysAlisPro 1.171.38.43f (Rigaku OD, 2015)'
_computing_data_collection 'CrysAlisPro 1.171.38.43f (Rigaku OD, 2015)'
_computing_data_reduction 'CrysAlisPro 1.171.38.43f (Rigaku OD, 2015)'
_computing_molecular_graphics 'Olex2 1.3-alpha (Dolomanov et al., 2009)'
_computing_publication_material 'Olex2 1.3-alpha (Dolomanov et al., 2009)'
_computing_structure_refinement 'SHELXL 2018/3 (Sheldrick, 2015)'
_computing_structure_solution 'SHELXT 2014/5 (Sheldrick, 2014)'
_diffrn_ambient_environment N~2~
_diffrn_ambient_temperature 150.0(10)
_diffrn_detector 'CCD plate'
_diffrn_detector_area_resol_mean 5.2684
_diffrn_detector_type AtlasS2
_diffrn_measured_fraction_theta_full 1.000
_diffrn_measured_fraction_theta_max 0.879
_diffrn_measurement_details
;
List of Runs (angles in degrees, time in seconds):

  # Type    Start    End  Width  t~exp~   \w     \q     \k     \f   Frames
#--------------------------------------------------------------------------
  1  \w    -62.00  -2.00   1.00    3.25    --  -11.59 -37.00  90.00   60
  2  \w    -13.00  29.00   1.00    3.25    --  -11.59 -99.00  30.00   42
  3  \w     34.00  77.00   1.00    3.25    --   11.74-178.00 -30.00   43
;
_diffrn_measurement_device 'four-circle diffractometer'
_diffrn_measurement_device_type 'SuperNova, Dual, Cu at zero, AtlasS2'
_diffrn_measurement_method '\w scans'
_diffrn_orient_matrix_type 'CrysAlisPro convention (1999,Acta A55,543-557)'
_diffrn_orient_matrix_UB_11 -0.0405154000
_diffrn_orient_matrix_UB_12 0.0251169000
_diffrn_orient_matrix_UB_13 0.0184162000
_diffrn_orient_matrix_UB_21 0.0357476000
_diffrn_orient_matrix_UB_22 0.0211162000
_diffrn_orient_matrix_UB_23 0.0239820000
_diffrn_orient_matrix_UB_31 0.0053793000
_diffrn_orient_matrix_UB_32 0.0477561000
_diffrn_orient_matrix_UB_33 -0.0201072000
_diffrn_radiation_monochromator mirror
_diffrn_radiation_probe x-ray
_diffrn_radiation_type 'Mo K\a'
_diffrn_radiation_wavelength 0.71073
_diffrn_reflns_av_R_equivalents 0.0423
_diffrn_reflns_av_unetI/netI 0.0467
_diffrn_reflns_Laue_measured_fraction_full 1.000
_diffrn_reflns_Laue_measured_fraction_max 0.879
_diffrn_reflns_limit_h_max 11
_diffrn_reflns_limit_h_min -17
_diffrn_reflns_limit_k_max 12
_diffrn_reflns_limit_k_min -15
_diffrn_reflns_limit_l_max 23
_diffrn_reflns_limit_l_min -24
_diffrn_reflns_number 11388
_diffrn_reflns_point_group_measured_fraction_full 1.000
_diffrn_reflns_point_group_measured_fraction_max 0.879
_diffrn_reflns_theta_full 25.242
_diffrn_reflns_theta_max 29.557
_diffrn_reflns_theta_min 2.088
_diffrn_source 'micro-focus sealed X-ray tube'
_diffrn_source_type 'SuperNova (Mo) X-ray Source'
_exptl_absorpt_coefficient_mu 0.217
_exptl_absorpt_correction_T_max 1.00000
_exptl_absorpt_correction_T_min 0.67944
_exptl_absorpt_correction_type multi-scan
_exptl_absorpt_process_details
;
CrysAlisPro 1.171.38.43f (Rigaku Oxford Diffraction, 2015)
Empirical absorption correction using spherical harmonics,
 implemented in SCALE3 ABSPACK scaling algorithm.
;
_exptl_crystal_colour colourless
_exptl_crystal_colour_primary colourless
_exptl_crystal_density_diffrn 1.241
_exptl_crystal_description block
_exptl_crystal_F_000 1240
_exptl_crystal_size_max 0.13
_exptl_crystal_size_mid 0.12
_exptl_crystal_size_min 0.1
_refine_diff_density_max 0.566
_refine_diff_density_min -0.433
_refine_diff_density_rms 0.060
_refine_ls_extinction_method none
_refine_ls_goodness_of_fit_ref 1.056
_refine_ls_hydrogen_treatment constr
_refine_ls_matrix_type full
_refine_ls_number_parameters 228
_refine_ls_number_reflns 3843
_refine_ls_number_restraints 118
_refine_ls_restrained_S_all 1.088
_refine_ls_R_factor_all 0.0853
_refine_ls_R_factor_gt 0.0577
_refine_ls_shift/su_max 0.001
_refine_ls_shift/su_mean 0.000
_refine_ls_structure_factor_coef Fsqd
_refine_ls_weighting_details 'w=1/[\s^2^(Fo^2^)+(0.0758P)^2^+1.2044P] where P=(Fo^2^+2Fc^2^)/3'
_refine_ls_weighting_scheme calc
_refine_ls_wR_factor_gt 0.1445
_refine_ls_wR_factor_ref 0.1674
_reflns_Friedel_coverage 0.000
_reflns_number_gt 2688
_reflns_number_total 3843
_reflns_threshold_expression 'I > 2\s(I)'
_cod_data_source_file d2ce01033j2.cif
_cod_data_source_block GNPS-6
_cod_database_code 7245790
_shelx_shelxl_version_number 2018/3
_shelx_space_group_comment
;
The symmetry employed for this shelxl refinement is uniquely defined
by the following loop, which should always be used as a source of
symmetry information in preference to the above space-group names.
They are only intended as comments.
;
_shelx_estimated_absorpt_t_max 0.979
_shelx_estimated_absorpt_t_min 0.972
_reflns_odcompleteness_completeness 99.92
_reflns_odcompleteness_iscentric 1
_reflns_odcompleteness_theta 26.32
_olex2_refinement_description
;
1. Fixed Uiso
 At 1.2 times of:
  All C(H) groups, All N(H,H) groups
 At 1.5 times of:
  All C(H,H,H) groups
2. Restrained distances
 C11-C10 = C10-C12 = C9-C7 = C8-C7
 1.52 with sigma of 0.02
 N4-C1
 1.48 with sigma of 0.02
 C10-C6 = C7-C2
 1.52 with sigma of 0.02
3. Uiso/Uaniso restraints and constraints
Uanis(C9) \\sim Ueq, Uanis(C7) \\sim Ueq, Uanis(C8) \\sim Ueq: with sigma of
0.01 and sigma for terminal atoms of 0.02
4. Rigid body (RIGU) restrains
 C1, C2, C3, C4, C5, C6, C7, C8, C9, C10, C11, C12, N4
 with sigma for 1-2 distances of 0.001 and sigma for 1-3 distances of 0.001
5. Others
 Fixed Sof: C1(0.5) C2(0.5) C3(0.5) H3(0.5) C4(0.5) H4(0.5) C5(0.5) H5(0.5)
 C6(0.5) C7(0.5) H7(0.5) C8(0.5) H8A(0.5) H8B(0.5) H8C(0.5) C9(0.5) H9A(0.5)
 H9B(0.5) H9C(0.5) C10(0.5) H10(0.5) C11(0.5) H11A(0.5) H11B(0.5) H11C(0.5)
 C12(0.5) H12A(0.5) H12B(0.5) H12C(0.5) N4(0.5) H4A(0.5) H4B(0.5)
6.a Rotating group:
 N4(H4A,H4B)
6.b Ternary CH refined with riding coordinates:
 C7(H7), C10(H10)
6.c Aromatic/amide H refined with riding coordinates:
 C3(H3), C4(H4), C5(H5), C13(H13), C14(H14), C15(H15)
6.d Fitted hexagon refined as free rotating group:
 C1(C2,C3,C4,C5,C6)
6.e X=CH2 refined with riding coordinates:
 N1(H1A,H1B), N2(H2A,H2B), N3(H3A,H3B)
6.f Idealised Me refined as rotating group:
 C8(H8A,H8B,H8C), C9(H9A,H9B,H9C), C11(H11A,H11B,H11C), C12(H12A,H12B,H12C)
;
_olex2_submission_special_instructions 'No special instructions were received'
_oxdiff_exptl_absorpt_empirical_details
;
Empirical correction (ABSPACK) includes:
- Absorption correction using spherical harmonics
- Frame scaling
;
_oxdiff_exptl_absorpt_empirical_full_max 1.542
_oxdiff_exptl_absorpt_empirical_full_min 0.661

loop_
_space_group_symop_operation_xyz
'x, y, z'
'-x+1/2, -y, z+1/2'
'-x, y+1/2, -z+1/2'
'x+1/2, -y+1/2, -z'
'-x, -y, -z'
'x-1/2, y, -z-1/2'
'x, -y-1/2, z-1/2'
'-x-1/2, y-1/2, z'

loop_
_atom_site_label
_atom_site_type_symbol
_atom_site_fract_x
_atom_site_fract_y
_atom_site_fract_z
_atom_site_U_iso_or_equiv
_atom_site_adp_type
_atom_site_occupancy
_atom_site_site_symmetry_order
_atom_site_calc_flag
_atom_site_refinement_flags_posn
_atom_site_refinement_flags_adp
_atom_site_refinement_flags_occupancy
_atom_site_disorder_assembly
_atom_site_disorder_group
S1 S 0.57943(4) 0.59163(4) 0.65712(3) 0.0334(2) Uani 1 1 d . . . . .
O1 O 0.58678(11) 0.70520(13) 0.67844(9) 0.0380(4) Uani 1 1 d . . . . .
O2 O 0.50349(12) 0.53110(12) 0.69644(8) 0.0403(4) Uani 1 1 d . . . . .
O3 O 0.67912(12) 0.53823(13) 0.65745(9) 0.0406(4) Uani 1 1 d . . . . .
C1 C 0.9663(2) 0.4963(4) 0.52583(14) 0.0337(8) Uani 0.5 1 d DG . P A -1
C2 C 0.9191(2) 0.5044(3) 0.46220(16) 0.0307(14) Uani 0.5 1 d DG . P A -1
C3 C 0.9779(2) 0.5067(3) 0.40286(14) 0.0386(10) Uani 0.5 1 d G . P A -1
H3 H 0.946282 0.512098 0.360287 0.046 Uiso 0.5 1 calc R U P A -1
C4 C 1.0839(2) 0.5009(4) 0.40715(16) 0.042(2) Uani 0.5 1 d G . P A -1
H4 H 1.123249 0.502499 0.367440 0.051 Uiso 0.5 1 calc R U P A -1
C5 C 1.1311(2) 0.4929(3) 0.47078(19) 0.0416(10) Uani 0.5 1 d G . P A -1
H5 H 1.202074 0.489030 0.473642 0.050 Uiso 0.5 1 calc R U P A -1
C6 C 1.0723(2) 0.4906(3) 0.53012(15) 0.0417(18) Uani 0.5 1 d DG . P A -1
C7 C 0.8024(3) 0.5057(4) 0.4551(3) 0.0479(11) Uani 0.5 1 d D U P A -1
H7 H 0.780325 0.514974 0.502775 0.057 Uiso 0.5 1 calc R U P A -1
C8 C 0.7692(10) 0.6043(11) 0.4246(9) 0.160(6) Uani 0.5 1 d D U P A -1
H8A H 0.824207 0.656180 0.424878 0.240 Uiso 0.5 1 calc R U P A -1
H8B H 0.712407 0.633043 0.450110 0.240 Uiso 0.5 1 calc R U P A -1
H8C H 0.748357 0.590474 0.378268 0.240 Uiso 0.5 1 calc R U P A -1
C9 C 0.7605(6) 0.3974(7) 0.4380(7) 0.143(4) Uani 0.5 1 d D U P A -1
H9A H 0.771083 0.382877 0.390189 0.214 Uiso 0.5 1 calc R U P A -1
H9B H 0.688506 0.396168 0.447865 0.214 Uiso 0.5 1 calc R U P A -1
H9C H 0.794470 0.342626 0.464832 0.214 Uiso 0.5 1 calc R U P A -1
C10 C 1.1234(5) 0.4795(6) 0.5997(3) 0.0663(14) Uani 0.5 1 d D . P A -1
H10 H 1.076713 0.436687 0.628379 0.080 Uiso 0.5 1 calc R U P A -1
C11 C 1.1329(7) 0.5913(7) 0.6334(5) 0.100(3) Uani 0.5 1 d D . P A -1
H11A H 1.180072 0.635361 0.607789 0.150 Uiso 0.5 1 calc R U P A -1
H11B H 1.157534 0.582712 0.679447 0.150 Uiso 0.5 1 calc R U P A -1
H11C H 1.067124 0.626090 0.634209 0.150 Uiso 0.5 1 calc R U P A -1
C12 C 1.2289(9) 0.4295(11) 0.6085(5) 0.094(3) Uani 0.5 1 d D . P A -1
H12A H 1.227885 0.355178 0.592938 0.141 Uiso 0.5 1 calc R U P A -1
H12B H 1.247836 0.431446 0.656058 0.141 Uiso 0.5 1 calc R U P A -1
H12C H 1.277788 0.470280 0.582176 0.141 Uiso 0.5 1 calc R U P A -1
C13 C 0.46835(19) 0.60992(18) 0.43717(13) 0.0405(6) Uani 1 1 d . . . . .
H13 H 0.445615 0.616280 0.392185 0.049 Uiso 1 1 calc R U . . .
C14 C 0.4869(2) 0.70175(19) 0.47390(14) 0.0479(7) Uani 1 1 d . . . . .
H14 H 0.476743 0.769851 0.453975 0.058 Uiso 1 1 calc R U . . .
C15 C 0.52148(18) 0.69455(18) 0.54179(13) 0.0391(6) Uani 1 1 d . . . . .
H15 H 0.534194 0.757854 0.566681 0.047 Uiso 1 1 calc R U . . .
C16 C 0.53651(16) 0.59490(16) 0.57145(12) 0.0312(5) Uani 1 1 d . . . . .
C17 C 0.51731(16) 0.49593(16) 0.53436(11) 0.0303(5) Uani 1 1 d . . . . .
C18 C 0.35015(17) 0.76124(19) 0.77518(12) 0.0357(5) Uani 1 1 d . . . . .
N1 N 0.27852(15) 0.81412(16) 0.80952(12) 0.0471(6) Uani 1 1 d . . . . .
H1A H 0.223915 0.780577 0.822227 0.056 Uiso 1 1 calc R U . . .
H1B H 0.286484 0.882093 0.819157 0.056 Uiso 1 1 calc R U . . .
N2 N 0.43424(15) 0.81312(16) 0.75575(11) 0.0420(5) Uani 1 1 d . . . . .
H2A H 0.481003 0.778817 0.733440 0.050 Uiso 1 1 calc R U . . .
H2B H 0.442050 0.881092 0.765443 0.050 Uiso 1 1 calc R U . . .
N3 N 0.33768(16) 0.65689(16) 0.76047(11) 0.0439(5) Uani 1 1 d . . . . .
H3A H 0.283016 0.623508 0.773227 0.053 Uiso 1 1 calc R U . . .
H3B H 0.384219 0.622306 0.738119 0.053 Uiso 1 1 calc R U . . .
N4 N 0.9049(4) 0.4891(6) 0.5848(3) 0.0465(18) Uani 0.5 1 d D . P A -1
H4A H 0.913028 0.426462 0.604019 0.056 Uiso 0.5 1 d R U P A -1
H4B H 0.923568 0.539652 0.612789 0.056 Uiso 0.5 1 d R U P A -1

loop_
_atom_site_aniso_label
_atom_site_aniso_U_11
_atom_site_aniso_U_22
_atom_site_aniso_U_33
_atom_site_aniso_U_23
_atom_site_aniso_U_13
_atom_site_aniso_U_12
S1 0.0318(3) 0.0226(3) 0.0457(4) -0.0030(2) 0.0010(2) 0.0000(2)
O1 0.0369(8) 0.0274(9) 0.0496(10) -0.0088(7) 0.0013(7) -0.0019(6)
O2 0.0432(9) 0.0261(8) 0.0514(10) 0.0008(7) 0.0085(8) -0.0022(7)
O3 0.0340(8) 0.0275(8) 0.0602(11) -0.0027(7) -0.0061(7) 0.0029(7)
C1 0.0340(15) 0.028(2) 0.0387(16) -0.0020(17) 0.0085(11) 0.0004(16)
C2 0.0311(15) 0.019(4) 0.0424(17) -0.001(2) 0.0058(12) -0.0026(18)
C3 0.0375(17) 0.038(3) 0.0401(18) -0.0040(19) 0.0063(14) -0.0040(18)
C4 0.0375(19) 0.036(6) 0.054(2) -0.005(3) 0.0115(17) 0.000(2)
C5 0.0278(18) 0.036(3) 0.061(2) -0.004(2) 0.0073(14) -0.0010(18)
C6 0.0350(16) 0.036(5) 0.054(2) -0.003(2) 0.0046(13) 0.003(2)
C7 0.0305(16) 0.051(2) 0.062(3) -0.004(2) 0.0034(17) -0.0010(17)
C8 0.063(5) 0.127(6) 0.291(16) 0.103(8) -0.022(10) 0.026(5)
C9 0.049(4) 0.094(4) 0.285(13) -0.074(6) -0.021(6) -0.021(3)
C10 0.051(3) 0.084(4) 0.063(2) -0.001(3) -0.010(2) 0.008(3)
C11 0.108(6) 0.109(5) 0.083(5) -0.028(4) -0.036(5) -0.001(4)
C12 0.056(4) 0.150(8) 0.075(5) 0.014(5) -0.003(3) 0.031(5)
C13 0.0538(15) 0.0220(11) 0.0456(14) 0.0016(10) -0.0054(11) 0.0027(10)
C14 0.0675(17) 0.0189(12) 0.0575(16) 0.0037(11) -0.0111(13) 0.0032(11)
C15 0.0443(13) 0.0190(11) 0.0540(15) -0.0057(10) -0.0032(11) 0.0017(9)
C16 0.0283(10) 0.0208(11) 0.0446(12) -0.0023(9) 0.0028(9) 0.0002(8)
C17 0.0281(10) 0.0179(10) 0.0448(12) -0.0006(9) 0.0013(9) 0.0015(8)
C18 0.0369(11) 0.0310(12) 0.0391(12) -0.0022(10) 0.0004(9) -0.0013(9)
N1 0.0395(11) 0.0301(11) 0.0716(15) -0.0090(10) 0.0135(11) -0.0069(9)
N2 0.0441(11) 0.0280(11) 0.0538(12) -0.0064(9) 0.0154(9) -0.0045(8)
N3 0.0416(11) 0.0300(11) 0.0600(14) -0.0063(9) 0.0114(10) -0.0036(8)
N4 0.057(3) 0.036(4) 0.047(2) 0.001(2) 0.023(2) -0.004(3)

loop_
_atom_type_symbol
_atom_type_description
_atom_type_scat_dispersion_real
_atom_type_scat_dispersion_imag
_atom_type_scat_source
C C 0.0033 0.0016 'International Tables Vol C Tables 4.2.6.8 and 6.1.1.4'
H H 0.0000 0.0000 'International Tables Vol C Tables 4.2.6.8 and 6.1.1.4'
N N 0.0061 0.0033 'International Tables Vol C Tables 4.2.6.8 and 6.1.1.4'
O O 0.0106 0.0060 'International Tables Vol C Tables 4.2.6.8 and 6.1.1.4'
S S 0.1246 0.1234 'International Tables Vol C Tables 4.2.6.8 and 6.1.1.4'

loop_
_geom_angle_atom_site_label_1
_geom_angle_atom_site_label_2
_geom_angle_atom_site_label_3
_geom_angle
_geom_angle_site_symmetry_1
_geom_angle_site_symmetry_3
_geom_angle_publ_flag
O1 S1 O2 112.40(9) . . ?
O1 S1 O3 111.64(9) . . ?
O1 S1 C16 105.67(10) . . ?
O2 S1 O3 112.22(10) . . ?
O2 S1 C16 107.09(10) . . ?
O3 S1 C16 107.37(10) . . ?
C2 C1 C6 120.0 . . ?
C2 C1 N4 118.8(3) . . ?
C6 C1 N4 121.1(3) . . ?
C1 C2 C3 120.0 . . ?
C1 C2 C7 121.6(3) . . ?
C3 C2 C7 118.4(3) . . ?
C2 C3 H3 120.0 . . ?
C4 C3 C2 120.0 . . ?
C4 C3 H3 120.0 . . ?
C3 C4 H4 120.0 . . ?
C3 C4 C5 120.0 . . ?
C5 C4 H4 120.0 . . ?
C4 C5 H5 120.0 . . ?
C6 C5 C4 120.0 . . ?
C6 C5 H5 120.0 . . ?
C1 C6 C10 119.8(3) . . ?
C5 C6 C1 120.0 . . ?
C5 C6 C10 120.2(3) . . ?
C2 C7 H7 102.1 . . ?
C8 C7 C2 110.7(7) . . ?
C8 C7 H7 102.1 . . ?
C8 C7 C9 124.0(10) . . ?
C9 C7 C2 112.4(5) . . ?
C9 C7 H7 102.1 . . ?
C7 C8 H8A 109.5 . . ?
C7 C8 H8B 109.5 . . ?
C7 C8 H8C 109.5 . . ?
H8A C8 H8B 109.5 . . ?
H8A C8 H8C 109.5 . . ?
H8B C8 H8C 109.5 . . ?
C7 C9 H9A 109.5 . . ?
C7 C9 H9B 109.5 . . ?
C7 C9 H9C 109.5 . . ?
H9A C9 H9B 109.5 . . ?
H9A C9 H9C 109.5 . . ?
H9B C9 H9C 109.5 . . ?
C6 C10 H10 106.5 . . ?
C6 C10 C11 110.0(5) . . ?
C6 C10 C12 122.4(6) . . ?
C11 C10 H10 106.5 . . ?
C12 C10 H10 106.5 . . ?
C12 C10 C11 103.8(7) . . ?
C10 C11 H11A 109.5 . . ?
C10 C11 H11B 109.5 . . ?
C10 C11 H11C 109.5 . . ?
H11A C11 H11B 109.5 . . ?
H11A C11 H11C 109.5 . . ?
H11B C11 H11C 109.5 . . ?
C10 C12 H12A 109.5 . . ?
C10 C12 H12B 109.5 . . ?
C10 C12 H12C 109.5 . . ?
H12A C12 H12B 109.5 . . ?
H12A C12 H12C 109.5 . . ?
H12B C12 H12C 109.5 . . ?
C14 C13 H13 119.1 . . ?
C14 C13 C17 121.7(2) . 5_666 ?
C17 C13 H13 119.1 5_666 . ?
C13 C14 H14 119.8 . . ?
C13 C14 C15 120.3(2) . . ?
C15 C14 H14 119.8 . . ?
C14 C15 H15 119.9 . . ?
C16 C15 C14 120.2(2) . . ?
C16 C15 H15 119.9 . . ?
C15 C16 S1 117.90(17) . . ?
C15 C16 C17 121.1(2) . . ?
C17 C16 S1 120.98(16) . . ?
C13 C17 C16 123.4(2) 5_666 . ?
C17 C17 C13 118.4(2) 5_666 5_666 ?
C17 C17 C16 118.3(2) 5_666 . ?
N1 C18 N2 119.9(2) . . ?
N3 C18 N1 119.8(2) . . ?
N3 C18 N2 120.3(2) . . ?
C18 N1 H1A 120.0 . . ?
C18 N1 H1B 120.0 . . ?
H1A N1 H1B 120.0 . . ?
C18 N2 H2A 120.0 . . ?
C18 N2 H2B 120.0 . . ?
H2A N2 H2B 120.0 . . ?
C18 N3 H3A 120.0 . . ?
C18 N3 H3B 120.0 . . ?
H3A N3 H3B 120.0 . . ?
C1 N4 H4A 110.0 . . ?
C1 N4 H4B 108.2 . . ?
H4A N4 H4B 109.3 . . ?

loop_
_geom_bond_atom_site_label_1
_geom_bond_atom_site_label_2
_geom_bond_distance
_geom_bond_site_symmetry_2
_geom_bond_publ_flag
S1 O1 1.4553(16) . ?
S1 O2 1.4572(16) . ?
S1 O3 1.4579(16) . ?
S1 C16 1.764(2) . ?
C1 C2 1.3900 . ?
C1 C6 1.3900 . ?
C1 N4 1.406(4) . ?
C2 C3 1.3900 . ?
C2 C7 1.531(5) . ?
C3 H3 0.9300 . ?
C3 C4 1.3900 . ?
C4 H4 0.9300 . ?
C4 C5 1.3900 . ?
C5 H5 0.9300 . ?
C5 C6 1.3900 . ?
C6 C10 1.519(6) . ?
C7 H7 0.9800 . ?
C7 C8 1.414(11) . ?
C7 C9 1.474(8) . ?
C8 H8A 0.9600 . ?
C8 H8B 0.9600 . ?
C8 H8C 0.9600 . ?
C9 H9A 0.9600 . ?
C9 H9B 0.9600 . ?
C9 H9C 0.9600 . ?
C10 H10 0.9800 . ?
C10 C11 1.524(9) . ?
C10 C12 1.519(11) . ?
C11 H11A 0.9600 . ?
C11 H11B 0.9600 . ?
C11 H11C 0.9600 . ?
C12 H12A 0.9600 . ?
C12 H12B 0.9600 . ?
C12 H12C 0.9600 . ?
C13 H13 0.9300 . ?
C13 C14 1.356(3) . ?
C13 C17 1.423(3) 5_666 ?
C14 H14 0.9300 . ?
C14 C15 1.402(3) . ?
C15 H15 0.9300 . ?
C15 C16 1.365(3) . ?
C16 C17 1.434(3) . ?
C17 C17 1.419(4) 5_666 ?
C18 N1 1.321(3) . ?
C18 N2 1.325(3) . ?
C18 N3 1.320(3) . ?
N1 H1A 0.8600 . ?
N1 H1B 0.8600 . ?
N2 H2A 0.8600 . ?
N2 H2B 0.8600 . ?
N3 H3A 0.8600 . ?
N3 H3B 0.8600 . ?
N4 H4A 0.8607 . ?
N4 H4B 0.8604 . ?

loop_
_geom_torsion_atom_site_label_1
_geom_torsion_atom_site_label_2
_geom_torsion_atom_site_label_3
_geom_torsion_atom_site_label_4
_geom_torsion
_geom_torsion_site_symmetry_1
_geom_torsion_site_symmetry_2
_geom_torsion_site_symmetry_3
_geom_torsion_site_symmetry_4
_geom_torsion_publ_flag
S1 C16 C17 C13 -0.4(3) . . . 5_666 ?
S1 C16 C17 C17 179.9(2) . . . 5_666 ?
O1 S1 C16 C15 1.6(2) . . . . ?
O1 S1 C16 C17 -177.96(16) . . . . ?
O2 S1 C16 C15 121.61(18) . . . . ?
O2 S1 C16 C17 -57.94(19) . . . . ?
O3 S1 C16 C15 -117.69(18) . . . . ?
O3 S1 C16 C17 62.77(19) . . . . ?
C1 C2 C3 C4 0.0 . . . . ?
C1 C2 C7 C8 119.1(9) . . . . ?
C1 C2 C7 C9 -97.6(7) . . . . ?
C1 C6 C10 C11 -82.4(6) . . . . ?
C1 C6 C10 C12 155.4(8) . . . . ?
C2 C1 C6 C5 0.0 . . . . ?
C2 C1 C6 C10 -178.8(4) . . . . ?
C2 C3 C4 C5 0.0 . . . . ?
C3 C2 C7 C8 -63.6(10) . . . . ?
C3 C2 C7 C9 79.7(8) . . . . ?
C3 C4 C5 C6 0.0 . . . . ?
C4 C5 C6 C1 0.0 . . . . ?
C4 C5 C6 C10 178.8(4) . . . . ?
C5 C6 C10 C11 98.8(6) . . . . ?
C5 C6 C10 C12 -23.4(9) . . . . ?
C6 C1 C2 C3 0.0 . . . . ?
C6 C1 C2 C7 177.2(3) . . . . ?
C7 C2 C3 C4 -177.3(3) . . . . ?
C13 C14 C15 C16 -0.1(4) . . . . ?
C14 C15 C16 S1 -179.69(19) . . . . ?
C14 C15 C16 C17 -0.1(4) . . . . ?
C15 C16 C17 C13 -180.0(2) . . . 5_666 ?
C15 C16 C17 C17 0.3(4) . . . 5_666 ?
C17 C13 C14 C15 0.1(4) 5_666 . . . ?
N4 C1 C2 C3 -177.1(6) . . . . ?
N4 C1 C2 C7 0.1(5) . . . . ?
N4 C1 C6 C5 177.1(6) . . . . ?
N4 C1 C6 C10 -1.7(6) . . . . ?
